data_1559251
loop_
_publ_author_name
'Maiti, Avijit'
'Chandra, Shubhadeep'
'Sarkar, Biprajit'
'Jana, Anukul'

_publ_section_title
;
 Acyclic Diaminocarbene-Based Thiele, Chichibabin, and M\"uller
 Hydrocarbons
;
_journal_name_full 'Chemical Science'
_journal_paper_doi 10.1039/D0SC03622F
_journal_year 2020
_chemical_formula_moiety 'C30 H48 N4'
_chemical_formula_sum 'C30 H48 N4'
_chemical_formula_weight 464.72
_space_group_crystal_system orthorhombic
_space_group_IT_number 61
_space_group_name_Hall '-P 2ac 2ab'
_space_group_name_H-M_alt 'P b c a'
_atom_sites_solution_hydrogens geom
_atom_sites_solution_primary dual
_audit_creation_date 2020-02-12
_audit_creation_method
;
Olex2 1.2
(compiled 2018.05.29 svn.r3508 for OlexSys, GUI svn.r5506)
;
_audit_update_record
;
2020-02-12 deposited with the CCDC.	2020-10-02 downloaded from the CCDC.
;
_cell_angle_alpha 90
_cell_angle_beta 90.000(4)
_cell_angle_gamma 90
_cell_formula_units_Z 4
_cell_length_a 8.2696(4)
_cell_length_b 12.3840(7)
_cell_length_c 27.8702(13)
_cell_measurement_reflns_used 6663
_cell_measurement_temperature 299.83(10)
_cell_measurement_theta_max 28.1550
_cell_measurement_theta_min 3.0460
_cell_volume 2854.2(3)
_computing_cell_refinement 'CrysAlisPro 1.171.39.29d (Rigaku OD, 2017)'
_computing_data_collection 'CrysAlisPro 1.171.39.29d (Rigaku OD, 2017)'
_computing_data_reduction 'CrysAlisPro 1.171.39.29d (Rigaku OD, 2017)'
_computing_molecular_graphics 'Olex2 (Dolomanov et al., 2009)'
_computing_publication_material 'Olex2 (Dolomanov et al., 2009)'
_computing_structure_refinement 'ShelXL (Sheldrick, 2015)'
_computing_structure_solution 'ShelXT (Sheldrick, 2015)'
_diffrn_ambient_environment air
_diffrn_ambient_temperature 299.83(10)
_diffrn_detector 'CCD plate'
_diffrn_measured_fraction_theta_full 0.999
_diffrn_measured_fraction_theta_max 0.915
_diffrn_measurement_details
;
List of Runs (angles in degrees, time in seconds):

  # Type    Start    End  Width  t~exp~   \w     \q     \k     \f   Frames
#--------------------------------------------------------------------------
  1  \w    -24.00   2.00   0.50  120.00    --    7.10  38.00-150.00   52
  2  \w     58.00  94.00   0.50  120.00    --    7.10  77.00 -90.00   72
  3  \w     63.00  89.00   0.50  120.00    --    7.10  38.00-150.00   52
  4  \w     50.00  96.00   0.50  120.00    --    7.10  77.00-120.00   92
  5  \w    -53.00  10.00   0.50  120.00    --   -7.50 -82.00  60.00  126
  6  \w    -42.00  30.00   0.50  120.00    --   -7.50 -77.00-180.00  144
  7  \w    -61.00 -28.00   0.50  120.00    --   -7.50 -82.00   0.00   66
;
_diffrn_measurement_device 'four-circle diffractometer'
_diffrn_measurement_device_type 'XtaLAB AFC12 (RINC): Kappa single'
_diffrn_measurement_method '\w scans'
_diffrn_orient_matrix_type 'CrysAlisPro convention (1999,Acta A55,543-557)'
_diffrn_orient_matrix_UB_11 -0.0306691000
_diffrn_orient_matrix_UB_12 0.0462813000
_diffrn_orient_matrix_UB_13 0.0119288000
_diffrn_orient_matrix_UB_21 -0.0165849000
_diffrn_orient_matrix_UB_22 0.0244171000
_diffrn_orient_matrix_UB_23 -0.0224859000
_diffrn_orient_matrix_UB_31 -0.0783441000
_diffrn_orient_matrix_UB_32 -0.0232978000
_diffrn_orient_matrix_UB_33 0.0000808000
_diffrn_radiation_monochromator graphite
_diffrn_radiation_probe x-ray
_diffrn_radiation_type MoK\a
_diffrn_radiation_wavelength 0.71073
_diffrn_reflns_av_R_equivalents 0.0836
_diffrn_reflns_av_unetI/netI 0.0477
_diffrn_reflns_Laue_measured_fraction_full 0.999
_diffrn_reflns_Laue_measured_fraction_max 0.915
_diffrn_reflns_limit_h_max 11
_diffrn_reflns_limit_h_min -8
_diffrn_reflns_limit_k_max 16
_diffrn_reflns_limit_k_min -13
_diffrn_reflns_limit_l_max 37
_diffrn_reflns_limit_l_min -35
_diffrn_reflns_number 22115
_diffrn_reflns_point_group_measured_fraction_full 0.999
_diffrn_reflns_point_group_measured_fraction_max 0.915
_diffrn_reflns_theta_full 25.242
_diffrn_reflns_theta_max 28.958
_diffrn_reflns_theta_min 2.864
_diffrn_source 'fine-focus sealed X-ray tube'
_diffrn_source_type 'Enhance (Mo) X-ray Source'
_exptl_absorpt_coefficient_mu 0.064
_exptl_absorpt_correction_T_max 1.00000
_exptl_absorpt_correction_T_min 0.44213
_exptl_absorpt_correction_type multi-scan
_exptl_absorpt_process_details
;
CrysAlisPro 1.171.39.29d (Rigaku Oxford Diffraction, 2017)
Empirical absorption correction using spherical harmonics,
 implemented in SCALE3 ABSPACK scaling algorithm.
;
_exptl_crystal_colour 'dark blue'
_exptl_crystal_colour_modifier dark
_exptl_crystal_colour_primary blue
_exptl_crystal_density_diffrn 1.081
_exptl_crystal_description plate
_exptl_crystal_F_000 1024
_exptl_crystal_size_max 0.26
_exptl_crystal_size_mid 0.19
_exptl_crystal_size_min 0.16
_refine_diff_density_max 0.182
_refine_diff_density_min -0.174
_refine_diff_density_rms 0.036
_refine_ls_extinction_method none
_refine_ls_goodness_of_fit_ref 1.026
_refine_ls_hydrogen_treatment constr
_refine_ls_matrix_type full
_refine_ls_number_parameters 160
_refine_ls_number_reflns 3456
_refine_ls_number_restraints 0
_refine_ls_restrained_S_all 1.026
_refine_ls_R_factor_all 0.0797
_refine_ls_R_factor_gt 0.0558
_refine_ls_shift/su_max 0.001
_refine_ls_shift/su_mean 0.000
_refine_ls_structure_factor_coef Fsqd
_refine_ls_weighting_details 'w=1/[\s^2^(Fo^2^)+(0.0691P)^2^+0.6672P] where P=(Fo^2^+2Fc^2^)/3'
_refine_ls_weighting_scheme calc
_refine_ls_wR_factor_gt 0.1408
_refine_ls_wR_factor_ref 0.1535
_reflns_Friedel_coverage 0.000
_reflns_number_gt 2555
_reflns_number_total 3456
_reflns_threshold_expression 'I > 2\s(I)'
_cod_data_source_file d0sc03622f2.cif
_cod_data_source_block aj1012r
_cod_database_code 1559251
_shelx_shelxl_version_number 2017/1
_chemical_oxdiff_formula 'C H N '
_shelx_space_group_comment
;
The symmetry employed for this shelxl refinement is uniquely defined
by the following loop, which should always be used as a source of
symmetry information in preference to the above space-group names.
They are only intended as comments.
;
_shelx_estimated_absorpt_t_max 0.990
_shelx_estimated_absorpt_t_min 0.984
_reflns_odcompleteness_completeness 99.73
_reflns_odcompleteness_iscentric 1
_reflns_odcompleteness_theta 26.32
_olex2_refinement_description
;
1. Fixed Uiso
 At 1.2 times of:
  All C(H) groups
 At 1.5 times of:
  All C(H,H,H) groups
2.a Ternary CH refined with riding coordinates:
 C13(H13), C9(H9)
2.b Aromatic/amide H refined with riding coordinates:
 C6(H6), C7(H7), C3(H3), C4(H4)
2.c Idealised Me refined as rotating group:
 C8(H8A,H8B,H8C), C12(H12A,H12B,H12C), C14(H14A,H14B,H14C), C15(H15A,H15B,
 H15C), C10(H10A,H10B,H10C), C11(H11A,H11B,H11C)
;
_olex2_submission_special_instructions 'No special instructions were received'
_oxdiff_exptl_absorpt_empirical_details
;
Empirical correction (ABSPACK) includes:
- Absorption correction using spherical harmonics
- Frame scaling
;
_oxdiff_exptl_absorpt_empirical_full_max 1.956
_oxdiff_exptl_absorpt_empirical_full_min 0.508

loop_
_space_group_symop_operation_xyz
'x, y, z'
'-x+1/2, -y, z+1/2'
'-x, y+1/2, -z+1/2'
'x+1/2, -y+1/2, -z'
'-x, -y, -z'
'x-1/2, y, -z-1/2'
'x, -y-1/2, z-1/2'
'-x-1/2, y-1/2, z'

loop_
_atom_site_label
_atom_site_type_symbol
_atom_site_fract_x
_atom_site_fract_y
_atom_site_fract_z
_atom_site_U_iso_or_equiv
_atom_site_adp_type
_atom_site_occupancy
_atom_site_site_symmetry_order
_atom_site_calc_flag
_atom_site_refinement_flags_posn
_atom_site_refinement_flags_adp
_atom_site_refinement_flags_occupancy
_atom_site_disorder_assembly
_atom_site_disorder_group
N2 N 0.40367(14) 0.38891(9) 0.61433(4) 0.0401(3) Uani 1 1 d . . . . .
N1 N 0.63349(14) 0.31979(10) 0.65177(4) 0.0406(3) Uani 1 1 d . . . . .
C5 C 0.50740(17) 0.04453(11) 0.51553(5) 0.0379(3) Uani 1 1 d . . . . .
C1 C 0.52060(16) 0.30922(11) 0.61483(5) 0.0361(3) Uani 1 1 d . . . . .
C2 C 0.52375(17) 0.22514(11) 0.58196(5) 0.0389(3) Uani 1 1 d . . . . .
C6 C 0.58772(17) 0.03848(11) 0.56099(5) 0.0413(3) Uani 1 1 d . . . . .
H6 H 0.637383 -0.026122 0.569495 0.050 Uiso 1 1 calc R . . . .
C7 C 0.59489(18) 0.12198(12) 0.59212(5) 0.0417(3) Uani 1 1 d . . . . .
H7 H 0.647930 0.112218 0.621222 0.050 Uiso 1 1 calc R . . . .
C3 C 0.4502(2) 0.23324(12) 0.53538(5) 0.0455(4) Uani 1 1 d . . . . .
H3 H 0.406031 0.299033 0.526071 0.055 Uiso 1 1 calc R . . . .
C4 C 0.44277(19) 0.14944(12) 0.50464(5) 0.0454(4) Uani 1 1 d . . . . .
H4 H 0.393516 0.159956 0.475010 0.054 Uiso 1 1 calc R . . . .
C13 C 0.44961(18) 0.50353(11) 0.61618(5) 0.0415(3) Uani 1 1 d . . . . .
H13 H 0.560127 0.507168 0.628763 0.050 Uiso 1 1 calc R . . . .
C8 C 0.80108(18) 0.29240(15) 0.64447(6) 0.0527(4) Uani 1 1 d . . . . .
H8A H 0.825814 0.227083 0.661516 0.079 Uiso 1 1 calc GR . . . .
H8B H 0.868194 0.349885 0.656195 0.079 Uiso 1 1 calc GR . . . .
H8C H 0.820867 0.281971 0.610851 0.079 Uiso 1 1 calc GR . . . .
C12 C 0.23749(19) 0.36431(13) 0.60236(7) 0.0564(4) Uani 1 1 d . . . . .
H12A H 0.211102 0.396074 0.571934 0.085 Uiso 1 1 calc GR . . . .
H12B H 0.167333 0.393083 0.626647 0.085 Uiso 1 1 calc GR . . . .
H12C H 0.223743 0.287440 0.600566 0.085 Uiso 1 1 calc GR . . . .
C9 C 0.5769(2) 0.33254(15) 0.70110(5) 0.0552(4) Uani 1 1 d . . . . .
H9 H 0.464020 0.356369 0.699375 0.066 Uiso 1 1 calc R . . . .
C14 C 0.4517(2) 0.55315(15) 0.56654(6) 0.0624(5) Uani 1 1 d . . . . .
H14A H 0.525000 0.513600 0.546440 0.094 Uiso 1 1 calc GR . . . .
H14B H 0.486327 0.626972 0.568677 0.094 Uiso 1 1 calc GR . . . .
H14C H 0.344953 0.550335 0.553035 0.094 Uiso 1 1 calc GR . . . .
C15 C 0.3424(2) 0.56761(14) 0.65004(7) 0.0633(5) Uani 1 1 d . . . . .
H15A H 0.235344 0.572371 0.636894 0.095 Uiso 1 1 calc GR . . . .
H15B H 0.385948 0.638919 0.654001 0.095 Uiso 1 1 calc GR . . . .
H15C H 0.338182 0.532062 0.680621 0.095 Uiso 1 1 calc GR . . . .
C10 C 0.6689(3) 0.4188(2) 0.72798(8) 0.0981(8) Uani 1 1 d . . . . .
H10A H 0.780473 0.398068 0.730592 0.147 Uiso 1 1 calc GR . . . .
H10B H 0.623737 0.427079 0.759488 0.147 Uiso 1 1 calc GR . . . .
H10C H 0.661139 0.485921 0.710937 0.147 Uiso 1 1 calc GR . . . .
C11 C 0.5778(3) 0.2256(2) 0.72784(8) 0.0962(8) Uani 1 1 d . . . . .
H11A H 0.513248 0.173994 0.710710 0.144 Uiso 1 1 calc GR . . . .
H11B H 0.534049 0.235759 0.759420 0.144 Uiso 1 1 calc GR . . . .
H11C H 0.686828 0.199476 0.730282 0.144 Uiso 1 1 calc GR . . . .

loop_
_atom_site_aniso_label
_atom_site_aniso_U_11
_atom_site_aniso_U_22
_atom_site_aniso_U_33
_atom_site_aniso_U_23
_atom_site_aniso_U_13
_atom_site_aniso_U_12
N2 0.0371(6) 0.0330(6) 0.0502(7) -0.0016(5) -0.0077(5) 0.0009(5)
N1 0.0353(6) 0.0498(7) 0.0367(6) -0.0018(5) -0.0031(5) 0.0057(5)
C5 0.0433(7) 0.0354(7) 0.0350(7) 0.0027(5) 0.0024(6) 0.0002(6)
C1 0.0367(7) 0.0355(7) 0.0361(7) 0.0037(5) -0.0009(5) 0.0008(6)
C2 0.0436(7) 0.0359(7) 0.0372(7) 0.0018(6) -0.0011(6) 0.0017(6)
C6 0.0464(8) 0.0343(7) 0.0430(8) 0.0034(6) -0.0020(6) 0.0060(6)
C7 0.0464(8) 0.0409(8) 0.0377(7) 0.0021(6) -0.0063(6) 0.0042(6)
C3 0.0621(9) 0.0341(7) 0.0402(7) 0.0033(6) -0.0070(7) 0.0067(7)
C4 0.0613(9) 0.0406(8) 0.0343(7) 0.0035(6) -0.0072(6) 0.0047(7)
C13 0.0439(8) 0.0339(7) 0.0467(8) 0.0003(6) -0.0065(6) -0.0009(6)
C8 0.0376(8) 0.0653(10) 0.0551(9) -0.0003(8) -0.0015(6) 0.0026(7)
C12 0.0390(8) 0.0465(9) 0.0838(11) -0.0027(8) -0.0101(8) -0.0013(7)
C9 0.0542(9) 0.0741(12) 0.0372(8) -0.0038(7) -0.0031(7) 0.0173(8)
C14 0.0726(12) 0.0578(10) 0.0569(10) 0.0139(8) -0.0058(8) -0.0069(9)
C15 0.0755(12) 0.0470(9) 0.0673(11) -0.0102(8) 0.0032(9) 0.0070(9)
C10 0.1041(18) 0.124(2) 0.0663(13) -0.0422(13) -0.0273(12) 0.0187(16)
C11 0.1072(18) 0.119(2) 0.0618(12) 0.0368(13) 0.0244(12) 0.0322(16)

loop_
_atom_type_symbol
_atom_type_description
_atom_type_scat_dispersion_real
_atom_type_scat_dispersion_imag
_atom_type_scat_source
C C 0.0033 0.0016 'International Tables Vol C Tables 4.2.6.8 and 6.1.1.4'
H H 0.0000 0.0000 'International Tables Vol C Tables 4.2.6.8 and 6.1.1.4'
N N 0.0061 0.0033 'International Tables Vol C Tables 4.2.6.8 and 6.1.1.4'

loop_
_geom_angle_atom_site_label_1
_geom_angle_atom_site_label_2
_geom_angle_atom_site_label_3
_geom_angle
_geom_angle_site_symmetry_1
_geom_angle_site_symmetry_3
_geom_angle_publ_flag
C1 N2 C13 120.55(11) . . ?
C1 N2 C12 121.11(12) . . ?
C12 N2 C13 117.18(12) . . ?
C1 N1 C8 121.12(12) . . ?
C1 N1 C9 119.33(12) . . ?
C8 N1 C9 117.81(12) . . ?
C5 C5 C6 122.91(16) 5_656 . ?
C5 C5 C4 123.11(15) 5_656 . ?
C6 C5 C4 113.98(12) . . ?
N2 C1 N1 114.11(12) . . ?
N2 C1 C2 122.86(12) . . ?
C2 C1 N1 123.02(12) . . ?
C1 C2 C7 123.08(12) . . ?
C1 C2 C3 122.43(13) . . ?
C7 C2 C3 114.45(12) . . ?
C5 C6 H6 118.4 . . ?
C7 C6 C5 123.25(13) . . ?
C7 C6 H6 118.4 . . ?
C2 C7 H7 118.8 . . ?
C6 C7 C2 122.46(13) . . ?
C6 C7 H7 118.8 . . ?
C2 C3 H3 118.7 . . ?
C4 C3 C2 122.69(13) . . ?
C4 C3 H3 118.7 . . ?
C5 C4 H4 118.5 . . ?
C3 C4 C5 123.03(13) . . ?
C3 C4 H4 118.5 . . ?
N2 C13 H13 107.3 . . ?
N2 C13 C14 111.27(12) . . ?
N2 C13 C15 112.05(13) . . ?
C14 C13 H13 107.3 . . ?
C14 C13 C15 111.24(14) . . ?
C15 C13 H13 107.3 . . ?
N1 C8 H8A 109.5 . . ?
N1 C8 H8B 109.5 . . ?
N1 C8 H8C 109.5 . . ?
H8A C8 H8B 109.5 . . ?
H8A C8 H8C 109.5 . . ?
H8B C8 H8C 109.5 . . ?
N2 C12 H12A 109.5 . . ?
N2 C12 H12B 109.5 . . ?
N2 C12 H12C 109.5 . . ?
H12A C12 H12B 109.5 . . ?
H12A C12 H12C 109.5 . . ?
H12B C12 H12C 109.5 . . ?
N1 C9 H9 107.0 . . ?
N1 C9 C10 112.43(17) . . ?
N1 C9 C11 111.44(15) . . ?
C10 C9 H9 107.0 . . ?
C10 C9 C11 111.73(18) . . ?
C11 C9 H9 107.0 . . ?
C13 C14 H14A 109.5 . . ?
C13 C14 H14B 109.5 . . ?
C13 C14 H14C 109.5 . . ?
H14A C14 H14B 109.5 . . ?
H14A C14 H14C 109.5 . . ?
H14B C14 H14C 109.5 . . ?
C13 C15 H15A 109.5 . . ?
C13 C15 H15B 109.5 . . ?
C13 C15 H15C 109.5 . . ?
H15A C15 H15B 109.5 . . ?
H15A C15 H15C 109.5 . . ?
H15B C15 H15C 109.5 . . ?
C9 C10 H10A 109.5 . . ?
C9 C10 H10B 109.5 . . ?
C9 C10 H10C 109.5 . . ?
H10A C10 H10B 109.5 . . ?
H10A C10 H10C 109.5 . . ?
H10B C10 H10C 109.5 . . ?
C9 C11 H11A 109.5 . . ?
C9 C11 H11B 109.5 . . ?
C9 C11 H11C 109.5 . . ?
H11A C11 H11B 109.5 . . ?
H11A C11 H11C 109.5 . . ?
H11B C11 H11C 109.5 . . ?

loop_
_geom_bond_atom_site_label_1
_geom_bond_atom_site_label_2
_geom_bond_distance
_geom_bond_site_symmetry_2
_geom_bond_publ_flag
N2 C1 1.3818(18) . ?
N2 C13 1.4703(19) . ?
N2 C12 1.4466(19) . ?
N1 C1 1.3960(17) . ?
N1 C8 1.4412(19) . ?
N1 C9 1.4609(19) . ?
C5 C5 1.407(3) 5_656 ?
C5 C6 1.4325(19) . ?
C5 C4 1.437(2) . ?
C1 C2 1.3872(19) . ?
C2 C7 1.435(2) . ?
C2 C3 1.4370(19) . ?
C6 H6 0.9300 . ?
C6 C7 1.351(2) . ?
C7 H7 0.9300 . ?
C3 H3 0.9300 . ?
C3 C4 1.347(2) . ?
C4 H4 0.9300 . ?
C13 H13 0.9800 . ?
C13 C14 1.514(2) . ?
C13 C15 1.519(2) . ?
C8 H8A 0.9600 . ?
C8 H8B 0.9600 . ?
C8 H8C 0.9600 . ?
C12 H12A 0.9600 . ?
C12 H12B 0.9600 . ?
C12 H12C 0.9600 . ?
C9 H9 0.9800 . ?
C9 C10 1.510(3) . ?
C9 C11 1.520(3) . ?
C14 H14A 0.9600 . ?
C14 H14B 0.9600 . ?
C14 H14C 0.9600 . ?
C15 H15A 0.9600 . ?
C15 H15B 0.9600 . ?
C15 H15C 0.9600 . ?
C10 H10A 0.9600 . ?
C10 H10B 0.9600 . ?
C10 H10C 0.9600 . ?
C11 H11A 0.9600 . ?
C11 H11B 0.9600 . ?
C11 H11C 0.9600 . ?
